data_4065727
loop_
_publ_author_name
'Li, Danfeng'
'Li, Shihui'
'Cui, Dongmei'
'Zhang, Xuequan'

_publ_section_title
;
 \b-Diketiminato Rare-Earth Metal Complexes. Structures, Catalysis, and
 Active Species for Highlycis-1,4-Selective Polymerization of Isoprene
;
_journal_issue 9
_journal_name_full Organometallics
_journal_page_first 2186
_journal_paper_doi 10.1021/om100100r
_journal_volume 29
_journal_year 2010
_chemical_formula_sum 'C106 H108 Al0 B Cl5 F20 Gd3 N6'
_chemical_formula_weight 2505.79
_chemical_name_systematic
; 
 ? 
;
_space_group_IT_number 2
_symmetry_cell_setting triclinic
_symmetry_space_group_name_Hall '-P 1'
_symmetry_space_group_name_H-M 'P -1'
_atom_sites_solution_hydrogens geom
_atom_sites_solution_primary direct
_atom_sites_solution_secondary difmap
_audit_creation_method SHELXL-97
_cell_angle_alpha 90.985(5)
_cell_angle_beta 98.540(4)
_cell_angle_gamma 92.317(5)
_cell_formula_units_Z 2
_cell_length_a 14.875(4)
_cell_length_b 15.109(4)
_cell_length_c 24.265(7)
_cell_measurement_temperature 186.5(2)
_cell_volume 5387(3)
_computing_structure_refinement 'SHELXL-97 (Sheldrick, 1997)'
_computing_structure_solution 'SHELXS-97 (Sheldrick, 1990)'
_diffrn_ambient_temperature 186.5(2)
_diffrn_measured_fraction_theta_full 0.962
_diffrn_measured_fraction_theta_max 0.962
_diffrn_radiation_monochromator graphite
_diffrn_radiation_source 'fine-focus sealed tube'
_diffrn_radiation_type MoK\a
_diffrn_radiation_wavelength 0.71073
_diffrn_reflns_av_R_equivalents 0.1243
_diffrn_reflns_av_sigmaI/netI 0.3330
_diffrn_reflns_limit_h_max 18
_diffrn_reflns_limit_h_min -14
_diffrn_reflns_limit_k_max 12
_diffrn_reflns_limit_k_min -18
_diffrn_reflns_limit_l_max 29
_diffrn_reflns_limit_l_min -29
_diffrn_reflns_number 29587
_diffrn_reflns_theta_full 26.05
_diffrn_reflns_theta_max 26.05
_diffrn_reflns_theta_min 1.35
_exptl_absorpt_coefficient_mu 2.032
_exptl_absorpt_correction_T_max 0.6522
_exptl_absorpt_correction_T_min 0.5808
_exptl_absorpt_correction_type multi-scan
_exptl_crystal_density_diffrn 1.545
_exptl_crystal_density_method 'not measured'
_exptl_crystal_F_000 2496
_exptl_crystal_size_max 0.30
_exptl_crystal_size_mid 0.30
_exptl_crystal_size_min 0.23
_refine_diff_density_max 4.101
_refine_diff_density_min -1.947
_refine_diff_density_rms 0.242
_refine_ls_extinction_method none
_refine_ls_goodness_of_fit_ref 1.088
_refine_ls_hydrogen_treatment constr
_refine_ls_matrix_type full
_refine_ls_number_parameters 1289
_refine_ls_number_reflns 20504
_refine_ls_number_restraints 18
_refine_ls_restrained_S_all 1.087
_refine_ls_R_factor_all 0.2761
_refine_ls_R_factor_gt 0.1425
_refine_ls_shift/su_max 1.042
_refine_ls_shift/su_mean 0.008
_refine_ls_structure_factor_coef Fsqd
_refine_ls_weighting_details 'calc w=1/[\s^2^(Fo^2^)+(0.0758P)^2^+133.9517P] where P=(Fo^2^+2Fc^2^)/3'
_refine_ls_weighting_scheme calc
_refine_ls_wR_factor_gt 0.2662
_refine_ls_wR_factor_ref 0.3219
_reflns_number_gt 8765
_reflns_number_total 20504
_reflns_threshold_expression >2sigma(I)
_cod_data_source_file om100100r_si_001.cif
_cod_data_source_block 10b
_cod_depositor_comments
;
The following automatic conversions were performed:

'_exptl_absorpt_correction_type' value 'Multi-scan' changed to
'multi-scan' according to
/home/saulius/struct/CIF-dictionaries/cif_core.dic dictionary named
'cif_core.dic' version 2.4.1 from 2010-06-29.

Automatic conversion script
Id: cif_fix_values 1715 2011-07-08 13:25:40Z adriana 
;
_cod_original_sg_symbol_H-M P-1
_cod_database_code 4065727

loop_
_symmetry_equiv_pos_as_xyz
'x, y, z'
'-x, -y, -z'

loop_
_atom_site_label
_atom_site_type_symbol
_atom_site_fract_x
_atom_site_fract_y
_atom_site_fract_z
_atom_site_U_iso_or_equiv
_atom_site_adp_type
_atom_site_occupancy
_atom_site_symmetry_multiplicity
_atom_site_calc_flag
_atom_site_refinement_flags
B B 0.068(2) 0.344(2) 0.1505(11) 0.032(7) Uani 1 1 d .
C1 C 0.925(2) 0.7019(18) 0.1124(12) 0.052(9) Uani 1 1 d .
H1A H 0.9370 0.7645 0.1100 0.078 Uiso 1 1 calc R
H1B H 0.9226 0.6744 0.0762 0.078 Uiso 1 1 calc R
H1C H 0.9728 0.6773 0.1378 0.078 Uiso 1 1 calc R
C2 C 0.835(2) 0.6853(18) 0.1331(11) 0.045(8) Uani 1 1 d .
C3 C 0.7981(15) 0.5996(16) 0.1325(10) 0.029(6) Uani 1 1 d .
H3 H 0.8381 0.5564 0.1255 0.035 Uiso 1 1 calc R
C4 C 0.7144(19) 0.5664(16) 0.1400(10) 0.032(6) Uani 1 1 d .
C5 C 0.686(2) 0.4725(16) 0.1262(11) 0.044(8) Uani 1 1 d .
H5A H 0.6437 0.4692 0.0922 0.066 Uiso 1 1 calc R
H5B H 0.6574 0.4479 0.1558 0.066 Uiso 1 1 calc R
H5C H 0.7384 0.4397 0.1216 0.066 Uiso 1 1 calc R
C6 C 0.8232(14) 0.8416(16) 0.1488(10) 0.028(6) Uani 1 1 d .
C7 C 0.8873(14) 0.8828(16) 0.1927(9) 0.024(6) Uani 1 1 d .
C8 C 0.916(2) 0.980(2) 0.1907(11) 0.063(11) Uani 1 1 d .
H8 H 0.9589 1.0097 0.2173 0.076 Uiso 1 1 calc R
C9 C 0.869(2) 1.0203(17) 0.1429(14) 0.055(9) Uani 1 1 d .
H9 H 0.8840 1.0800 0.1390 0.066 Uiso 1 1 calc R
C10 C 0.8047(19) 0.9823(17) 0.1012(12) 0.046(8) Uani 1 1 d .
H10 H 0.7776 1.0162 0.0722 0.056 Uiso 1 1 calc R
C11 C 0.7804(15) 0.8904(18) 0.1037(9) 0.029(6) Uani 1 1 d .
C12 C 0.9353(18) 0.8322(16) 0.2399(11) 0.039(7) Uani 1 1 d .
H12A H 0.9162 0.7701 0.2349 0.047 Uiso 1 1 calc R
H12B H 0.9175 0.8533 0.2745 0.047 Uiso 1 1 calc R
C13 C 1.0382(18) 0.8410(18) 0.2444(13) 0.054(9) Uani 1 1 d .
H13A H 1.0555 0.8320 0.2082 0.082 Uiso 1 1 calc R
H13B H 1.0651 0.7973 0.2692 0.082 Uiso 1 1 calc R
H13C H 1.0590 0.8991 0.2586 0.082 Uiso 1 1 calc R
C14 C 0.7124(16) 0.8510(19) 0.0572(10) 0.040(7) Uani 1 1 d .
H14A H 0.6638 0.8917 0.0484 0.048 Uiso 1 1 calc R
H14B H 0.6861 0.7965 0.0695 0.048 Uiso 1 1 calc R
C15 C 0.753(3) 0.832(2) 0.0054(15) 0.087(13) Uani 1 1 d .
H15A H 0.7214 0.8628 -0.0253 0.131 Uiso 1 1 calc R
H15B H 0.7477 0.7692 -0.0029 0.131 Uiso 1 1 calc R
H15C H 0.8162 0.8510 0.0111 0.131 Uiso 1 1 calc R
C16 C 0.5615(19) 0.5876(14) 0.1586(10) 0.031(7) Uani 1 1 d .
C17 C 0.5357(16) 0.5425(17) 0.2033(13) 0.038(8) Uani 1 1 d .
C18 C 0.445(2) 0.5231(16) 0.2043(13) 0.053(9) Uani 1 1 d .
H18 H 0.4267 0.4974 0.2357 0.063 Uiso 1 1 calc R
C19 C 0.379(2) 0.5415(19) 0.1588(13) 0.054(10) Uani 1 1 d .
H19 H 0.3178 0.5249 0.1589 0.065 Uiso 1 1 calc R
C20 C 0.4059(19) 0.5846(18) 0.1142(13) 0.050(8) Uani 1 1 d .
H20 H 0.3624 0.5965 0.0839 0.060 Uiso 1 1 calc R
C21 C 0.4968(16) 0.6110(16) 0.1128(11) 0.033(7) Uani 1 1 d .
C22 C 0.605(2) 0.5106(17) 0.2518(12) 0.050(9) Uani 1 1 d .
H22A H 0.6657 0.5290 0.2456 0.060 Uiso 1 1 calc R
H22B H 0.5939 0.5389 0.2862 0.060 Uiso 1 1 calc R
C23 C 0.600(2) 0.4128(16) 0.2582(12) 0.052(8) Uani 1 1 d .
H23A H 0.5401 0.3938 0.2639 0.078 Uiso 1 1 calc R
H23B H 0.6432 0.3971 0.2898 0.078 Uiso 1 1 calc R
H23C H 0.6149 0.3843 0.2252 0.078 Uiso 1 1 calc R
C24 C 0.527(2) 0.654(2) 0.0652(11) 0.056(9) Uani 1 1 d .
H24 H 0.5843 0.6813 0.0686 0.067 Uiso 1 1 calc R
C25 C 0.468(3) 0.654(4) 0.0134(19) 0.16(2) Uani 1 1 d .
H25A H 0.4476 0.5943 0.0024 0.233 Uiso 1 1 calc R
H25B H 0.5002 0.6793 -0.0144 0.233 Uiso 1 1 calc R
H25C H 0.4163 0.6886 0.0172 0.233 Uiso 1 1 calc R
C26 C 0.4518(18) 1.2239(15) 0.1999(11) 0.042(7) Uani 1 1 d .
H26A H 0.4696 1.2564 0.2344 0.063 Uiso 1 1 calc R
H26B H 0.3970 1.2471 0.1805 0.063 Uiso 1 1 calc R
H26C H 0.4993 1.2296 0.1772 0.063 Uiso 1 1 calc R
C27 C 0.4339(18) 1.1217(14) 0.2124(9) 0.027(6) Uani 1 1 d .
C28 C 0.3493(18) 1.0862(16) 0.1904(10) 0.035(7) Uani 1 1 d .
H28 H 0.3128 1.1197 0.1650 0.042 Uiso 1 1 calc R
C29 C 0.3127(19) 0.9997(18) 0.2042(12) 0.043(8) Uani 1 1 d .
C30 C 0.2128(17) 0.9835(19) 0.1824(11) 0.044(7) Uani 1 1 d .
H30A H 0.2060 0.9469 0.1492 0.066 Uiso 1 1 calc R
H30B H 0.1855 1.0391 0.1740 0.066 Uiso 1 1 calc R
H30C H 0.1835 0.9543 0.2102 0.066 Uiso 1 1 calc R
C31 C 0.5802(15) 1.1318(14) 0.2700(10) 0.025(6) Uani 1 1 d .
C32 C 0.657(2) 1.1399(18) 0.2440(13) 0.049(8) Uani 1 1 d .
C33 C 0.743(2) 1.1877(18) 0.2711(13) 0.052(9) Uani 1 1 d .
H33 H 0.7943 1.1970 0.2543 0.062 Uiso 1 1 calc R
C34 C 0.735(2) 1.2166(17) 0.3250(15) 0.056(10) Uani 1 1 d .
H34 H 0.7871 1.2409 0.3467 0.067 Uiso 1 1 calc R
C35 C 0.657(2) 1.2123(17) 0.3488(13) 0.051(8) Uani 1 1 d .
H35 H 0.6558 1.2412 0.3829 0.061 Uiso 1 1 calc R
C36 C 0.5765(19) 1.1643(16) 0.3222(12) 0.038(7) Uani 1 1 d .
C37 C 0.6585(18) 1.1066(18) 0.1862(13) 0.047(8) Uani 1 1 d .
H37A H 0.5979 1.0835 0.1710 0.056 Uiso 1 1 calc R
H37B H 0.6991 1.0579 0.1874 0.056 Uiso 1 1 calc R
C38 C 0.688(2) 1.176(2) 0.1470(14) 0.070(10) Uani 1 1 d .
H38A H 0.6355 1.2003 0.1258 0.104 Uiso 1 1 calc R
H38B H 0.7241 1.1492 0.1220 0.104 Uiso 1 1 calc R
H38C H 0.7239 1.2228 0.1684 0.104 Uiso 1 1 calc R
C39 C 0.4942(19) 1.1628(18) 0.3510(11) 0.044(7) Uani 1 1 d .
H39A H 0.4568 1.2103 0.3358 0.053 Uiso 1 1 calc R
H39B H 0.4601 1.1077 0.3398 0.053 Uiso 1 1 calc R
C40 C 0.502(2) 1.171(2) 0.4121(14) 0.081(13) Uani 1 1 d .
H40A H 0.5357 1.1230 0.4288 0.121 Uiso 1 1 calc R
H40B H 0.4417 1.1681 0.4226 0.121 Uiso 1 1 calc R
H40C H 0.5319 1.2263 0.4247 0.121 Uiso 1 1 calc R
C41 C 0.3152(16) 0.8682(17) 0.2553(11) 0.032(6) Uani 1 1 d .
C42 C 0.3008(16) 0.7887(18) 0.2233(11) 0.033(6) Uani 1 1 d .
C43 C 0.270(2) 0.7147(18) 0.2480(15) 0.055(9) Uani 1 1 d .
H43 H 0.2630 0.6612 0.2279 0.066 Uiso 1 1 calc R
C44 C 0.2508(16) 0.717(2) 0.3006(14) 0.053(9) Uani 1 1 d .
H44 H 0.2282 0.6661 0.3159 0.063 Uiso 1 1 calc R
C45 C 0.2654(18) 0.799(2) 0.3330(13) 0.049(8) Uani 1 1 d .
H45 H 0.2554 0.8006 0.3699 0.059 Uiso 1 1 calc R
C46 C 0.2945(16) 0.8762(18) 0.3084(12) 0.041(8) Uani 1 1 d .
C47 C 0.323(2) 0.7813(17) 0.1664(13) 0.058(9) Uani 1 1 d .
H47A H 0.3729 0.7424 0.1662 0.069 Uiso 1 1 calc R
H47B H 0.3419 0.8392 0.1547 0.069 Uiso 1 1 calc R
C48 C 0.236(2) 0.743(2) 0.1225(14) 0.073(11) Uani 1 1 d .
H48A H 0.2095 0.6912 0.1375 0.110 Uiso 1 1 calc R
H48B H 0.2560 0.7268 0.0879 0.110 Uiso 1 1 calc R
H48C H 0.1916 0.7871 0.1161 0.110 Uiso 1 1 calc R
C49 C 0.307(2) 0.9620(18) 0.3413(12) 0.050(8) Uani 1 1 d .
H49A H 0.2626 1.0025 0.3239 0.060 Uiso 1 1 calc R
H49B H 0.3666 0.9876 0.3390 0.060 Uiso 1 1 calc R
C50 C 0.296(3) 0.956(2) 0.4037(14) 0.093(15) Uani 1 1 d .
H50A H 0.2323 0.9495 0.4070 0.140 Uiso 1 1 calc R
H50B H 0.3218 1.0085 0.4234 0.140 Uiso 1 1 calc R
H50C H 0.3264 0.9052 0.4193 0.140 Uiso 1 1 calc R
C51 C 0.8740(19) 0.8861(19) 0.5339(10) 0.046(8) Uani 1 1 d .
H51A H 0.9333 0.8677 0.5289 0.068 Uiso 1 1 calc R
H51B H 0.8648 0.8766 0.5717 0.068 Uiso 1 1 calc R
H51C H 0.8694 0.9479 0.5260 0.068 Uiso 1 1 calc R
C52 C 0.8020(14) 0.8326(16) 0.4946(10) 0.027(6) Uani 1 1 d .
C53 C 0.7448(16) 0.7782(17) 0.5201(10) 0.031(6) Uani 1 1 d .
H53 H 0.7501 0.7852 0.5587 0.037 Uiso 1 1 calc R
C54 C 0.6769(18) 0.7110(16) 0.4948(9) 0.032(6) Uani 1 1 d .
C55 C 0.6410(19) 0.6465(18) 0.5348(10) 0.046(8) Uani 1 1 d .
H55A H 0.5760 0.6401 0.5261 0.068 Uiso 1 1 calc R
H55B H 0.6576 0.6688 0.5724 0.068 Uiso 1 1 calc R
H55C H 0.6669 0.5899 0.5311 0.068 Uiso 1 1 calc R
C56 C 0.8604(18) 0.8937(19) 0.4169(8) 0.034(7) Uani 1 1 d .
C57 C 0.848(2) 0.984(2) 0.4080(11) 0.044(8) Uani 1 1 d .
C58 C 0.915(3) 1.033(3) 0.3802(12) 0.081(14) Uani 1 1 d .
H58 H 0.9095 1.0930 0.3730 0.098 Uiso 1 1 calc R
C59 C 0.979(3) 0.992(3) 0.3666(12) 0.079(16) Uani 1 1 d .
H59 H 1.0183 1.0228 0.3465 0.094 Uiso 1 1 calc R
C60 C 0.999(2) 0.902(3) 0.3787(13) 0.074(12) Uani 1 1 d .
H60 H 1.0523 0.8785 0.3698 0.089 Uiso 1 1 calc R
C61 C 0.937(2) 0.8512(18) 0.4043(11) 0.046(8) Uani 1 1 d .
C62 C 0.949(2) 0.757(2) 0.4195(12) 0.057(9) Uani 1 1 d .
H62A H 0.8970 0.7218 0.4002 0.068 Uiso 1 1 calc R
H62B H 0.9473 0.7519 0.4592 0.068 Uiso 1 1 calc R
C63 C 1.034(3) 0.716(2) 0.4067(15) 0.093(14) Uani 1 1 d .
H63A H 1.0275 0.7019 0.3675 0.139 Uiso 1 1 calc R
H63B H 1.0436 0.6628 0.4274 0.139 Uiso 1 1 calc R
H63C H 1.0847 0.7571 0.4169 0.139 Uiso 1 1 calc R
C64 C 0.774(2) 1.0319(18) 0.4242(13) 0.061(10) Uani 1 1 d .
H64A H 0.7352 0.9909 0.4415 0.073 Uiso 1 1 calc R
H64B H 0.7377 1.0528 0.3908 0.073 Uiso 1 1 calc R
C65 C 0.800(2) 1.111(2) 0.4643(12) 0.068(10) Uani 1 1 d .
H65A H 0.8460 1.0947 0.4941 0.102 Uiso 1 1 calc R
H65B H 0.7478 1.1297 0.4793 0.102 Uiso 1 1 calc R
H65C H 0.8241 1.1593 0.4445 0.102 Uiso 1 1 calc R
C66 C 0.5955(18) 0.6262(17) 0.4205(9) 0.032(7) Uani 1 1 d .
C67 C 0.5056(17) 0.6285(15) 0.4107(9) 0.027(6) Uani 1 1 d .
C68 C 0.455(2) 0.552(2) 0.3879(10) 0.053(9) Uani 1 1 d .
H68 H 0.3927 0.5542 0.3778 0.064 Uiso 1 1 calc R
C69 C 0.498(3) 0.4743(19) 0.3804(12) 0.064(11) Uani 1 1 d .
H69 H 0.4648 0.4232 0.3671 0.077 Uiso 1 1 calc R
C70 C 0.5892(18) 0.473(2) 0.3926(12) 0.045(8) Uani 1 1 d .
H70 H 0.6171 0.4205 0.3878 0.054 Uiso 1 1 calc R
C71 C 0.643(2) 0.5459(18) 0.4116(10) 0.039(7) Uani 1 1 d .
C72 C 0.4545(19) 0.7087(19) 0.4229(11) 0.046(8) Uani 1 1 d .
H72A H 0.4293 0.7344 0.3879 0.055 Uiso 1 1 calc R
H72B H 0.4968 0.7524 0.4433 0.055 Uiso 1 1 calc R
C73 C 0.3787(19) 0.689(2) 0.4561(11) 0.060(10) Uani 1 1 d .
H73A H 0.3300 0.6561 0.4330 0.090 Uiso 1 1 calc R
H73B H 0.3568 0.7431 0.4688 0.090 Uiso 1 1 calc R
H73C H 0.4009 0.6540 0.4876 0.090 Uiso 1 1 calc R
C74 C 0.745(2) 0.5441(17) 0.4238(9) 0.043(8) Uani 1 1 d .
H74A H 0.7700 0.5855 0.3991 0.052 Uiso 1 1 calc R
H74B H 0.7641 0.5669 0.4615 0.052 Uiso 1 1 calc R
C75 C 0.791(2) 0.458(2) 0.4185(14) 0.077(11) Uani 1 1 d .
H75A H 0.7656 0.4144 0.4411 0.116 Uiso 1 1 calc R
H75B H 0.8550 0.4662 0.4310 0.116 Uiso 1 1 calc R
H75C H 0.7807 0.4377 0.3803 0.116 Uiso 1 1 calc R
C76 C 0.117(2) 0.429(2) 0.3860(19) 0.077(12) Uani 1 1 d .
C77 C 0.077(3) 0.358(2) 0.3547(14) 0.064(10) Uani 1 1 d .
H77 H 0.0913 0.3483 0.3192 0.077 Uiso 1 1 calc R
C78 C 0.014(3) 0.299(3) 0.376(2) 0.096(15) Uani 1 1 d .
H78 H -0.0111 0.2498 0.3549 0.115 Uiso 1 1 calc R
C79 C -0.008(3) 0.316(3) 0.426(2) 0.103(17) Uani 1 1 d .
H79 H -0.0508 0.2799 0.4398 0.123 Uiso 1 1 calc R
C80 C 0.037(3) 0.391(3) 0.4574(16) 0.082(13) Uani 1 1 d .
H80 H 0.0253 0.3991 0.4938 0.099 Uiso 1 1 calc R
C81 C 0.092(3) 0.447(3) 0.4378(16) 0.081(13) Uani 1 1 d .
H81 H 0.1139 0.4985 0.4580 0.098 Uiso 1 1 calc R
C82 C 0.176(2) 0.485(2) 0.3641(16) 0.087(13) Uani 1 1 d .
H82A H 0.2368 0.4740 0.3805 0.131 Uiso 1 1 calc R
H82B H 0.1624 0.5452 0.3719 0.131 Uiso 1 1 calc R
H82C H 0.1689 0.4750 0.3245 0.131 Uiso 1 1 calc R
C83 C 0.1251(15) 0.3968(16) 0.1092(10) 0.027(6) Uani 1 1 d .
C84 C 0.2053(17) 0.3733(17) 0.0956(10) 0.031(6) Uani 1 1 d .
C85 C 0.250(2) 0.415(2) 0.0548(11) 0.045(8) Uani 1 1 d .
C86 C 0.205(2) 0.486(2) 0.0285(11) 0.052(10) Uani 1 1 d .
C87 C 0.129(2) 0.514(2) 0.0415(11) 0.048(9) Uani 1 1 d .
C88 C 0.084(2) 0.4671(19) 0.0796(11) 0.044(8) Uani 1 1 d .
C89 C 0.0154(13) 0.4068(13) 0.1916(8) 0.011(4) Uani 1 1 d .
C90 C 0.0437(16) 0.4949(18) 0.2091(11) 0.034(6) Uani 1 1 d .
C91 C 0.0083(19) 0.5395(16) 0.2462(12) 0.035(7) Uani 1 1 d .
C92 C -0.064(2) 0.504(2) 0.2712(13) 0.061(10) Uani 1 1 d .
C93 C -0.0941(16) 0.420(2) 0.2577(13) 0.044(8) Uani 1 1 d .
C94 C -0.0529(15) 0.3734(17) 0.2192(10) 0.030(6) Uani 1 1 d .
C95 C -0.0020(17) 0.2767(15) 0.1085(10) 0.033(7) Uani 1 1 d .
H95 H -0.0191 0.2414 0.1391 0.039 Uiso 1 1 calc R
C96 C 0.0295(18) 0.2036(18) 0.0818(10) 0.034(7) Uani 1 1 d .
C97 C -0.017(3) 0.1500(19) 0.0411(15) 0.069(11) Uani 1 1 d .
C98 C -0.106(2) 0.1670(19) 0.0237(11) 0.045(8) Uani 1 1 d .
C99 C -0.1459(17) 0.240(2) 0.0457(11) 0.041(8) Uani 1 1 d .
C100 C -0.0895(16) 0.2930(17) 0.0882(10) 0.031(7) Uani 1 1 d .
C101 C 0.1332(14) 0.2862(15) 0.2009(9) 0.022(6) Uani 1 1 d .
H101 H 0.1682 0.2586 0.1746 0.026 Uiso 1 1 calc R
C102 C 0.1075(16) 0.2065(16) 0.2221(10) 0.027(6) Uani 1 1 d .
C103 C 0.154(2) 0.1679(17) 0.2667(11) 0.039(7) Uani 1 1 d .
C104 C 0.2299(18) 0.2126(18) 0.2967(10) 0.034(6) Uani 1 1 d .
C105 C 0.2580(15) 0.2909(16) 0.2768(10) 0.027(6) Uani 1 1 d .
C106 C 0.2060(18) 0.3254(14) 0.2310(11) 0.033(7) Uani 1 1 d .
Cl1 Cl 0.5502(4) 0.8695(4) 0.1589(2) 0.0332(15) Uani 1 1 d .
Cl2 Cl 0.5515(4) 0.9217(4) 0.3724(2) 0.0305(15) Uani 1 1 d .
Cl3 Cl 0.7644(4) 0.6969(4) 0.3026(3) 0.0338(15) Uani 1 1 d .
Cl4 Cl 0.5363(4) 0.7462(4) 0.2779(2) 0.0254(13) Uani 1 1 d .
Cl5 Cl 0.7059(4) 0.9115(4) 0.2790(2) 0.0254(13) Uani 1 1 d .
F1 F 0.2559(10) 0.3059(10) 0.1209(6) 0.046(4) Uani 1 1 d .
F2 F 0.3300(14) 0.3912(13) 0.0444(7) 0.079(6) Uani 1 1 d .
F3 F 0.2530(14) 0.5309(13) -0.0085(7) 0.088(7) Uani 1 1 d .
F4 F 0.0877(14) 0.5830(13) 0.0165(7) 0.085(7) Uani 1 1 d .
F5 F 0.0038(12) 0.4947(10) 0.0884(7) 0.056(5) Uani 1 1 d .
F6 F 0.1119(11) 0.5365(10) 0.1880(6) 0.048(4) Uani 1 1 d .
F7 F 0.0370(14) 0.6285(11) 0.2610(8) 0.075(6) Uani 1 1 d .
F8 F -0.0990(13) 0.5524(12) 0.3111(8) 0.077(6) Uani 1 1 d .
F9 F -0.1594(11) 0.3858(11) 0.2815(8) 0.068(6) Uani 1 1 d .
F10 F -0.0855(10) 0.2901(9) 0.2100(6) 0.043(4) Uani 1 1 d .
F11 F 0.1166(11) 0.1803(10) 0.0992(7) 0.057(5) Uani 1 1 d .
F12 F 0.0192(14) 0.0839(12) 0.0191(9) 0.087(7) Uani 1 1 d .
F13 F -0.1609(13) 0.1184(11) -0.0164(7) 0.073(6) Uani 1 1 d .
F14 F -0.2303(11) 0.2617(11) 0.0291(7) 0.062(5) Uani 1 1 d .
F15 F -0.1347(10) 0.3624(10) 0.1063(6) 0.046(4) Uani 1 1 d .
F16 F 0.0341(10) 0.1574(9) 0.1968(6) 0.046(4) Uani 1 1 d .
F17 F 0.1245(10) 0.0908(10) 0.2863(7) 0.052(5) Uani 1 1 d .
F18 F 0.2767(10) 0.1764(10) 0.3429(6) 0.044(4) Uani 1 1 d .
F19 F 0.3331(10) 0.3347(10) 0.3053(6) 0.048(4) Uani 1 1 d .
F20 F 0.2398(10) 0.4072(9) 0.2180(6) 0.042(4) Uani 1 1 d .
Gd1 Gd 0.67530(9) 0.75595(8) 0.20479(5) 0.0253(3) Uani 1 1 d .
Gd2 Gd 0.51336(9) 0.93136(8) 0.25896(5) 0.0268(3) Uani 1 1 d .
Gd3 Gd 0.67664(8) 0.79625(8) 0.36847(5) 0.0233(3) Uani 1 1 d .
N1 N 0.7895(14) 0.7497(13) 0.1546(8) 0.033(5) Uani 1 1 d .
N2 N 0.6543(14) 0.6208(14) 0.1609(8) 0.037(6) Uani 1 1 d U
N3 N 0.4981(15) 1.0812(11) 0.2433(7) 0.029(5) Uani 1 1 d U
N4 N 0.3614(15) 0.9428(12) 0.2353(8) 0.032(5) Uani 1 1 d U
N5 N 0.7905(12) 0.8427(13) 0.4391(7) 0.027(5) Uani 1 1 d .
N6 N 0.6518(12) 0.7040(12) 0.4403(8) 0.026(5) Uani 1 1 d .

loop_
_atom_site_aniso_label
_atom_site_aniso_U_11
_atom_site_aniso_U_22
_atom_site_aniso_U_33
_atom_site_aniso_U_23
_atom_site_aniso_U_13
_atom_site_aniso_U_12
B 0.038(19) 0.030(18) 0.025(15) -0.008(13) -0.007(14) -0.010(15)
C1 0.06(2) 0.033(17) 0.07(2) 0.000(15) 0.050(18) -0.006(16)
C2 0.06(2) 0.027(16) 0.037(15) -0.013(13) -0.019(15) -0.027(15)
C3 0.007(12) 0.031(15) 0.054(16) -0.008(13) 0.015(12) 0.020(11)
C4 0.046(18) 0.016(14) 0.038(15) 0.010(11) 0.012(13) 0.005(13)
C5 0.07(2) 0.023(15) 0.044(16) -0.018(13) 0.025(16) -0.017(15)
C6 0.000(11) 0.041(16) 0.044(15) -0.017(12) 0.016(11) -0.016(11)
C7 0.000(11) 0.041(16) 0.029(13) 0.005(11) 0.000(10) -0.016(11)
C8 0.07(2) 0.10(3) 0.043(17) 0.066(18) 0.060(17) 0.05(2)
C9 0.06(2) 0.013(15) 0.09(3) -0.011(15) 0.02(2) -0.016(15)
C10 0.042(19) 0.031(17) 0.06(2) 0.025(15) 0.004(16) -0.012(14)
C11 0.016(13) 0.062(19) 0.011(11) 0.013(11) 0.011(10) -0.008(12)
C12 0.05(2) 0.016(14) 0.043(16) -0.002(12) -0.014(14) -0.009(13)
C13 0.031(18) 0.032(17) 0.10(3) 0.008(17) 0.023(18) -0.017(14)
C14 0.011(14) 0.07(2) 0.042(16) 0.007(15) 0.003(12) -0.005(13)
C15 0.09(3) 0.08(3) 0.09(3) -0.03(2) 0.01(2) -0.01(2)
C16 0.052(18) 0.010(12) 0.032(14) -0.014(10) 0.018(13) -0.026(12)
C17 0.004(13) 0.028(15) 0.09(2) -0.013(15) 0.024(14) -0.008(11)
C18 0.10(3) 0.001(13) 0.06(2) 0.002(13) 0.03(2) 0.003(15)
C19 0.05(2) 0.05(2) 0.07(2) -0.014(17) 0.046(19) -0.036(17)
C20 0.028(17) 0.036(17) 0.08(2) -0.031(16) -0.002(16) -0.001(14)
C21 0.011(13) 0.027(15) 0.059(18) -0.010(13) 0.010(13) -0.018(11)
C22 0.06(2) 0.034(17) 0.057(19) 0.004(14) 0.015(17) -0.036(16)
C23 0.06(2) 0.022(16) 0.07(2) 0.004(14) 0.019(18) -0.012(15)
C24 0.034(18) 0.09(3) 0.038(16) 0.004(16) -0.009(14) -0.040(18)
C25 0.11(4) 0.23(6) 0.13(4) 0.11(4) 0.01(3) -0.05(4)
C26 0.049(19) 0.020(15) 0.057(18) 0.034(13) 0.002(15) -0.002(13)
C27 0.047(17) 0.010(12) 0.024(12) 0.015(10) 0.003(12) -0.001(12)
C28 0.039(17) 0.021(14) 0.037(15) 0.013(12) -0.015(13) -0.002(13)
C29 0.040(18) 0.040(18) 0.051(18) -0.004(14) 0.024(15) -0.025(15)
C30 0.027(16) 0.052(19) 0.054(18) 0.008(15) 0.011(14) -0.005(14)
C31 0.015(13) 0.009(12) 0.045(15) 0.009(11) -0.008(12) -0.013(10)
C32 0.06(2) 0.026(16) 0.07(2) 0.020(15) 0.038(18) 0.022(15)
C33 0.04(2) 0.032(17) 0.07(2) -0.023(16) -0.037(17) 0.008(15)
C34 0.032(18) 0.028(17) 0.10(3) 0.042(17) -0.008(18) -0.026(14)
C35 0.07(2) 0.017(15) 0.06(2) 0.000(14) -0.017(18) -0.006(15)
C36 0.037(17) 0.020(14) 0.055(18) 0.015(13) 0.005(15) -0.005(13)
C37 0.024(16) 0.031(17) 0.09(2) 0.002(16) 0.015(16) -0.013(13)
C38 0.06(2) 0.05(2) 0.10(3) 0.03(2) 0.01(2) 0.010(18)
C39 0.044(19) 0.030(16) 0.053(18) 0.011(14) -0.011(15) 0.000(14)
C40 0.05(2) 0.10(3) 0.10(3) -0.05(2) 0.03(2) -0.01(2)
C41 0.015(13) 0.036(16) 0.047(16) 0.027(13) 0.003(12) 0.003(12)
C42 0.017(14) 0.040(17) 0.040(15) 0.012(13) -0.003(12) -0.004(12)
C43 0.05(2) 0.023(17) 0.10(3) 0.012(17) 0.02(2) -0.002(15)
C44 0.000(13) 0.07(2) 0.09(2) 0.031(19) 0.000(15) -0.014(14)
C45 0.023(16) 0.05(2) 0.08(2) 0.000(17) 0.012(16) 0.008(15)
C46 0.009(13) 0.048(18) 0.065(19) 0.033(15) 0.000(13) -0.016(13)
C47 0.08(3) 0.006(14) 0.09(3) 0.007(15) 0.02(2) -0.009(15)
C48 0.08(3) 0.05(2) 0.08(2) -0.002(18) -0.03(2) 0.00(2)
C49 0.036(18) 0.035(18) 0.07(2) 0.025(15) -0.018(16) -0.008(14)
C50 0.16(4) 0.06(2) 0.08(3) 0.00(2) 0.09(3) -0.02(3)
C51 0.047(19) 0.06(2) 0.021(13) 0.013(13) -0.004(13) -0.028(16)
C52 0.000(11) 0.036(15) 0.050(16) 0.011(12) 0.015(11) 0.011(11)
C53 0.022(14) 0.048(17) 0.024(13) 0.016(12) 0.001(11) 0.014(13)
C54 0.046(18) 0.028(15) 0.021(12) 0.011(11) -0.002(12) 0.001(13)
C55 0.045(19) 0.05(2) 0.035(15) -0.002(14) 0.003(14) -0.022(16)
C56 0.037(16) 0.06(2) 0.006(10) 0.004(11) 0.015(11) -0.035(15)
C57 0.041(19) 0.05(2) 0.037(16) 0.016(14) 0.001(14) -0.013(16)
C58 0.09(3) 0.13(4) 0.017(16) -0.038(19) -0.008(18) -0.04(3)
C59 0.11(4) 0.09(3) 0.029(17) -0.016(19) 0.03(2) -0.10(3)
C60 0.04(2) 0.12(3) 0.06(2) -0.03(2) 0.012(18) -0.05(2)
C61 0.05(2) 0.037(18) 0.047(17) -0.014(14) -0.003(15) -0.046(16)
C62 0.05(2) 0.07(2) 0.051(19) -0.010(17) 0.013(17) -0.003(18)
C63 0.11(4) 0.08(3) 0.09(3) 0.01(2) 0.02(3) 0.06(3)
C64 0.06(2) 0.028(18) 0.08(2) 0.037(16) -0.024(19) -0.022(17)
C65 0.10(3) 0.06(2) 0.042(18) -0.005(16) -0.017(19) 0.00(2)
C66 0.036(16) 0.037(16) 0.020(12) 0.033(11) -0.003(12) -0.012(13)
C67 0.031(16) 0.019(13) 0.027(13) 0.005(10) 0.001(12) -0.016(12)
C68 0.05(2) 0.08(3) 0.024(15) 0.013(16) 0.000(14) 0.004(19)
C69 0.11(3) 0.023(17) 0.06(2) -0.017(15) 0.03(2) -0.057(19)
C70 0.023(16) 0.05(2) 0.06(2) -0.002(15) 0.031(15) -0.016(15)
C71 0.046(19) 0.038(17) 0.029(14) 0.023(12) -0.006(13) -0.022(15)
C72 0.05(2) 0.047(19) 0.041(16) 0.027(14) 0.007(15) 0.015(16)
C73 0.04(2) 0.10(3) 0.038(17) -0.015(17) 0.008(15) -0.023(19)
C74 0.08(2) 0.035(17) 0.008(11) 0.023(11) -0.008(13) 0.007(16)
C75 0.09(3) 0.07(3) 0.07(2) 0.006(19) -0.02(2) 0.03(2)
C76 0.04(2) 0.05(2) 0.12(4) 0.02(2) -0.03(2) -0.005(19)
C77 0.09(3) 0.05(2) 0.06(2) 0.014(18) 0.03(2) 0.05(2)
C78 0.07(3) 0.11(4) 0.11(4) 0.06(3) -0.01(3) 0.02(3)
C79 0.06(3) 0.09(3) 0.15(4) 0.07(3) -0.02(3) -0.03(2)
C80 0.07(3) 0.11(4) 0.06(2) 0.04(2) 0.00(2) 0.01(3)
C81 0.11(4) 0.08(3) 0.07(3) 0.01(2) 0.03(2) 0.06(3)
C82 0.06(3) 0.06(2) 0.13(4) 0.05(2) -0.02(2) -0.02(2)
C83 0.011(13) 0.030(15) 0.036(14) 0.009(11) -0.002(11) -0.025(11)
C84 0.022(15) 0.028(15) 0.040(15) 0.006(12) 0.000(12) -0.011(12)
C85 0.04(2) 0.06(2) 0.026(14) -0.021(15) 0.008(14) -0.019(17)
C86 0.06(2) 0.06(2) 0.023(14) 0.007(14) -0.009(15) -0.048(19)
C87 0.06(2) 0.06(2) 0.029(15) 0.001(15) 0.013(15) -0.029(18)
C88 0.05(2) 0.042(19) 0.040(16) 0.007(14) 0.008(15) -0.022(16)
C89 0.000(10) 0.007(11) 0.029(11) 0.011(9) 0.010(9) -0.001(8)
C90 0.013(14) 0.045(18) 0.040(15) 0.001(13) -0.007(12) 0.003(13)
C91 0.035(17) 0.014(14) 0.058(18) 0.012(13) 0.006(15) 0.006(13)
C92 0.08(3) 0.031(19) 0.07(2) -0.019(16) -0.01(2) 0.044(19)
C93 0.000(12) 0.06(2) 0.08(2) -0.003(17) 0.017(14) 0.012(13)
C94 0.007(12) 0.031(15) 0.048(16) -0.003(12) -0.007(11) -0.005(11)
C95 0.039(17) 0.025(15) 0.029(13) 0.014(11) -0.004(12) -0.039(13)
C96 0.030(17) 0.038(18) 0.034(15) 0.011(13) 0.002(13) 0.000(14)
C97 0.09(3) 0.018(17) 0.09(3) -0.031(17) 0.00(2) -0.010(19)
C98 0.05(2) 0.034(18) 0.042(17) 0.017(14) -0.006(16) -0.023(16)
C99 0.015(14) 0.06(2) 0.044(16) 0.044(15) -0.020(13) -0.019(14)
C100 0.009(13) 0.044(17) 0.036(14) 0.000(12) -0.006(11) -0.028(12)
C101 0.000(11) 0.027(14) 0.041(14) -0.020(11) 0.018(10) -0.004(10)
C102 0.019(14) 0.033(15) 0.032(13) 0.006(11) 0.016(11) -0.015(12)
C103 0.05(2) 0.027(16) 0.047(17) 0.019(13) 0.022(15) 0.019(14)
C104 0.031(16) 0.047(18) 0.025(13) 0.011(12) 0.001(12) 0.015(14)
C105 0.001(11) 0.034(15) 0.042(15) 0.000(12) -0.002(11) -0.012(11)
C106 0.043(17) 0.004(12) 0.053(17) 0.023(11) 0.013(14) -0.006(11)
Cl1 0.037(4) 0.035(4) 0.027(3) 0.006(3) 0.001(3) 0.006(3)
Cl2 0.031(4) 0.031(4) 0.030(3) -0.002(3) 0.008(3) 0.001(3)
Cl3 0.032(4) 0.033(4) 0.038(4) 0.006(3) 0.006(3) 0.009(3)
Cl4 0.016(3) 0.026(3) 0.035(3) 0.001(3) 0.008(3) -0.005(3)
Cl5 0.020(3) 0.023(3) 0.034(3) 0.001(3) 0.007(3) -0.009(3)
F1 0.030(9) 0.052(11) 0.063(11) 0.001(8) 0.025(8) -0.006(8)
F2 0.083(16) 0.088(15) 0.069(13) -0.025(11) 0.036(12) -0.029(12)
F3 0.105(17) 0.113(17) 0.040(10) 0.017(10) 0.007(11) -0.062(14)
F4 0.105(17) 0.083(15) 0.057(11) 0.051(11) -0.016(11) -0.038(13)
F5 0.062(12) 0.038(11) 0.069(12) 0.033(9) 0.008(10) 0.007(9)
F6 0.050(11) 0.052(11) 0.050(10) -0.004(8) 0.032(9) 0.011(9)
F7 0.094(16) 0.041(11) 0.085(14) -0.019(10) -0.011(12) 0.020(11)
F8 0.087(15) 0.054(13) 0.100(15) -0.012(11) 0.037(12) 0.023(11)
F9 0.044(11) 0.066(13) 0.109(15) 0.013(11) 0.054(11) 0.006(9)
F10 0.049(10) 0.016(8) 0.066(10) 0.012(7) 0.016(9) -0.010(7)
F11 0.038(11) 0.048(11) 0.081(13) -0.034(9) 0.003(9) -0.008(9)
F12 0.097(17) 0.043(12) 0.116(17) -0.050(12) 0.002(13) -0.001(11)
F13 0.094(15) 0.048(11) 0.059(11) -0.014(9) -0.032(10) -0.043(11)
F14 0.044(11) 0.066(13) 0.065(11) 0.013(9) -0.020(9) -0.015(9)
F15 0.036(10) 0.040(10) 0.063(11) 0.000(8) 0.002(8) 0.017(8)
F16 0.039(10) 0.023(8) 0.070(11) 0.018(7) -0.011(8) -0.015(7)
F17 0.042(10) 0.048(11) 0.068(11) 0.035(9) 0.008(9) -0.009(8)
F18 0.039(10) 0.051(10) 0.038(9) 0.015(7) -0.005(7) 0.002(8)
F19 0.030(9) 0.054(11) 0.055(10) 0.017(8) -0.012(8) 0.007(8)
F20 0.035(9) 0.032(9) 0.057(10) -0.002(7) 0.000(8) -0.010(7)
Gd1 0.0242(8) 0.0250(7) 0.0279(7) -0.0025(5) 0.0085(6) -0.0005(6)
Gd2 0.0232(7) 0.0256(7) 0.0316(7) 0.0050(6) 0.0038(6) 0.0020(6)
Gd3 0.0198(7) 0.0258(7) 0.0247(6) 0.0050(5) 0.0054(5) -0.0019(6)
N1 0.033(13) 0.020(12) 0.045(13) -0.017(10) 0.007(11) -0.016(10)
N2 0.025(12) 0.048(15) 0.037(12) 0.023(11) 0.009(10) -0.021(11)
N3 0.060(16) 0.005(10) 0.023(10) 0.010(8) 0.001(10) 0.018(10)
N4 0.044(14) 0.011(11) 0.039(12) 0.006(9) 0.004(11) -0.015(10)
N5 0.015(11) 0.043(13) 0.015(9) 0.006(9) -0.020(8) -0.005(10)
N6 0.004(10) 0.030(12) 0.045(12) -0.009(10) 0.015(9) -0.019(9)

loop_
_atom_type_symbol
_atom_type_description
_atom_type_scat_dispersion_real
_atom_type_scat_dispersion_imag
_atom_type_scat_source
C C 0.0033 0.0016 'International Tables Vol C Tables 4.2.6.8 and 6.1.1.4'
H H 0.0000 0.0000 'International Tables Vol C Tables 4.2.6.8 and 6.1.1.4'
B B 0.0013 0.0007 'International Tables Vol C Tables 4.2.6.8 and 6.1.1.4'
N N 0.0061 0.0033 'International Tables Vol C Tables 4.2.6.8 and 6.1.1.4'
F F 0.0171 0.0103 'International Tables Vol C Tables 4.2.6.8 and 6.1.1.4'
Al Al 0.0645 0.0514 'International Tables Vol C Tables 4.2.6.8 and 6.1.1.4'
Cl Cl 0.1484 0.1585 'International Tables Vol C Tables 4.2.6.8 and 6.1.1.4'
Gd Gd -0.1653 3.9035 'International Tables Vol C Tables 4.2.6.8 and 6.1.1.4'

loop_
_geom_angle_atom_site_label_1
_geom_angle_atom_site_label_2
_geom_angle_atom_site_label_3
_geom_angle
C83 B C95 103.8(19)
C83 B C89 115(2)
C95 B C89 113(2)
C83 B C101 115(2)
C95 B C101 112(2)
C89 B C101 98.9(17)
N1 C2 C3 117(3)
N1 C2 C1 123(2)
C3 C2 C1 119(3)
C4 C3 C2 132(2)
C3 C4 N2 120(2)
C3 C4 C5 121(2)
N2 C4 C5 119(2)
C11 C6 C7 122(2)
C11 C6 N1 118(2)
C7 C6 N1 120(2)
C6 C7 C12 123(2)
C6 C7 C8 121(2)
C12 C7 C8 116(2)
C9 C8 C7 111(3)
C10 C9 C8 129(3)
C9 C10 C11 119(3)
C6 C11 C10 119(2)
C6 C11 C14 124(2)
C10 C11 C14 117(2)
C7 C12 C13 113(2)
C11 C14 C15 113(2)
C17 C16 C21 122(2)
C17 C16 N2 120(2)
C21 C16 N2 118(2)
C18 C17 C16 119(3)
C18 C17 C22 118(3)
C16 C17 C22 123(2)
C17 C18 C19 121(3)
C20 C19 C18 119(3)
C19 C20 C21 122(3)
C20 C21 C16 117(2)
C20 C21 C24 123(3)
C16 C21 C24 120(2)
C23 C22 C17 113(2)
C21 C24 C25 120(3)
N3 C27 C28 127(2)
N3 C27 C26 118(2)
C28 C27 C26 115(2)
C27 C28 C29 125(2)
N4 C29 C28 123(2)
N4 C29 C30 123(2)
C28 C29 C30 114(3)
C36 C31 C32 123(2)
C36 C31 N3 116(2)
C32 C31 N3 121(2)
C31 C32 C37 122(3)
C31 C32 C33 122(3)
C37 C32 C33 116(2)
C34 C33 C32 111(3)
C35 C34 C33 126(3)
C34 C35 C36 121(3)
C31 C36 C35 116(2)
C31 C36 C39 126(2)
C35 C36 C39 118(3)
C32 C37 C38 114(2)
C40 C39 C36 122(3)
C46 C41 N4 116(2)
C46 C41 C42 123(2)
N4 C41 C42 120(2)
C43 C42 C41 118(3)
C43 C42 C47 119(3)
C41 C42 C47 123(2)
C42 C43 C44 122(3)
C43 C44 C45 119(3)
C46 C45 C44 120(3)
C41 C46 C45 117(3)
C41 C46 C49 123(2)
C45 C46 C49 120(3)
C42 C47 C48 112(3)
C46 C49 C50 116(2)
N5 C52 C53 122(2)
N5 C52 C51 122(2)
C53 C52 C51 115(2)
C52 C53 C54 129(2)
N6 C54 C53 122(2)
N6 C54 C55 122(2)
C53 C54 C55 116(2)
C57 C56 C61 122(2)
C57 C56 N5 118(3)
C61 C56 N5 119(2)
C56 C57 C64 124(2)
C56 C57 C58 118(3)
C64 C57 C58 118(3)
C59 C58 C57 118(4)
C58 C59 C60 127(3)
C61 C60 C59 118(3)
C56 C61 C60 117(3)
C56 C61 C62 119(2)
C60 C61 C62 124(3)
C61 C62 C63 116(3)
C57 C64 C65 116(3)
C67 C66 N6 121(2)
C67 C66 C71 122(2)
N6 C66 C71 117(2)
C66 C67 C68 118(3)
C66 C67 C72 123(2)
C68 C67 C72 118(3)
C67 C68 C69 121(3)
C70 C69 C68 119(3)
C69 C70 C71 123(3)
C70 C71 C66 116(3)
C70 C71 C74 123(3)
C66 C71 C74 121(2)
C67 C72 C73 113(2)
C75 C74 C71 119(3)
C82 C76 C77 119(4)
C82 C76 C81 121(4)
C77 C76 C81 120(4)
C76 C77 C78 121(4)
C79 C78 C77 119(5)
C78 C79 C80 118(4)
C81 C80 C79 123(4)
C80 C81 C76 118(4)
C84 C83 C88 116(2)
C84 C83 B 125(2)
C88 C83 B 118(2)
C83 C84 F1 124(2)
C83 C84 C85 125(3)
F1 C84 C85 111(2)
F2 C85 C86 122(3)
F2 C85 C84 123(3)
C86 C85 C84 115(3)
C87 C86 F3 122(3)
C87 C86 C85 123(3)
F3 C86 C85 115(3)
C86 C87 F4 122(3)
C86 C87 C88 120(3)
F4 C87 C88 118(3)
F5 C88 C83 121(2)
F5 C88 C87 117(3)
C83 C88 C87 121(3)
C94 C89 C90 112(2)
C94 C89 B 122.3(19)
C90 C89 B 124.7(18)
C91 C90 F6 116(2)
C91 C90 C89 124(2)
F6 C90 C89 120(2)
C90 C91 C92 122(3)
C90 C91 F7 122(2)
C92 C91 F7 116(3)
C93 C92 F8 121(3)
C93 C92 C91 118(3)
F8 C92 C91 121(3)
F9 C93 C92 119(3)
F9 C93 C94 123(3)
C92 C93 C94 118(3)
F10 C94 C93 114(2)
F10 C94 C89 121(2)
C93 C94 C89 125(2)
C100 C95 C96 112(2)
C100 C95 B 125(3)
C96 C95 B 121(2)
F11 C96 C97 115(3)
F11 C96 C95 118(2)
C97 C96 C95 128(3)
F12 C97 C98 120(3)
F12 C97 C96 123(4)
C98 C97 C96 118(3)
C97 C98 F13 124(3)
C97 C98 C99 121(3)
F13 C98 C99 115(3)
F14 C99 C98 124(3)
F14 C99 C100 120(3)
C98 C99 C100 117(2)
C95 C100 F15 123(2)
C95 C100 C99 125(3)
F15 C100 C99 112(2)
C106 C101 C102 113(2)
C106 C101 B 120(2)
C102 C101 B 125(2)
C103 C102 F16 114(2)
C103 C102 C101 125(2)
F16 C102 C101 121(2)
F17 C103 C102 122(3)
F17 C103 C104 118(2)
C102 C103 C104 119(2)
C105 C104 F18 121(2)
C105 C104 C103 118(2)
F18 C104 C103 121(2)
C104 C105 F19 118(2)
C104 C105 C106 119(2)
F19 C105 C106 123(2)
C101 C106 F20 122(2)
C101 C106 C105 126(2)
F20 C106 C105 112(2)
Gd1 Cl1 Gd2 94.31(19)
Gd3 Cl2 Gd2 93.54(18)
Gd3 Cl3 Gd1 95.5(2)
Gd3 Cl4 Gd2 87.77(16)
Gd3 Cl4 Gd1 87.64(15)
Gd2 Cl4 Gd1 87.05(15)
Gd2 Cl5 Gd3 87.67(15)
Gd2 Cl5 Gd1 87.25(16)
Gd3 Cl5 Gd1 87.46(16)
N1 Gd1 N2 75.6(7)
N1 Gd1 Cl1 110.4(6)
N2 Gd1 Cl1 111.1(6)
N1 Gd1 Cl3 98.1(6)
N2 Gd1 Cl3 95.9(5)
Cl1 Gd1 Cl3 144.46(19)
N1 Gd1 Cl5 109.0(5)
N2 Gd1 Cl5 169.9(5)
Cl1 Gd1 Cl5 76.16(18)
Cl3 Gd1 Cl5 74.76(18)
N1 Gd1 Cl4 173.0(6)
N2 Gd1 Cl4 101.3(5)
Cl1 Gd1 Cl4 76.53(18)
Cl3 Gd1 Cl4 75.81(18)
Cl5 Gd1 Cl4 73.09(15)
N4 Gd2 N3 76.7(7)
N4 Gd2 Cl1 98.1(5)
N3 Gd2 Cl1 102.2(5)
N4 Gd2 Cl2 108.3(5)
N3 Gd2 Cl2 104.1(5)
Cl1 Gd2 Cl2 146.22(19)
N4 Gd2 Cl5 175.0(5)
N3 Gd2 Cl5 104.2(6)
Cl1 Gd2 Cl5 76.90(18)
Cl2 Gd2 Cl5 76.43(17)
N4 Gd2 Cl4 104.5(5)
N3 Gd2 Cl4 178.7(6)
Cl1 Gd2 Cl4 77.18(17)
Cl2 Gd2 Cl4 76.05(17)
Cl5 Gd2 Cl4 74.63(16)
N5 Gd3 N6 77.4(6)
N5 Gd3 Cl3 102.9(5)
N6 Gd3 Cl3 104.4(5)
N5 Gd3 Cl2 102.4(5)
N6 Gd3 Cl2 103.1(5)
Cl3 Gd3 Cl2 145.90(19)
N5 Gd3 Cl4 177.3(5)
N6 Gd3 Cl4 105.2(5)
Cl3 Gd3 Cl4 77.32(18)
Cl2 Gd3 Cl4 76.35(18)
N5 Gd3 Cl5 102.9(5)
N6 Gd3 Cl5 179.5(5)
Cl3 Gd3 Cl5 75.98(18)
Cl2 Gd3 Cl5 76.38(17)
Cl4 Gd3 Cl5 74.46(16)
C2 N1 C6 117(2)
C2 N1 Gd1 136.4(17)
C6 N1 Gd1 106.8(14)
C4 N2 C16 118(2)
C4 N2 Gd1 131.6(16)
C16 N2 Gd1 110.8(15)
C27 N3 C31 119.8(19)
C27 N3 Gd2 129.8(17)
C31 N3 Gd2 110.1(14)
C29 N4 C41 118(2)
C29 N4 Gd2 132.0(16)
C41 N4 Gd2 109.4(16)
C52 N5 C56 117.0(18)
C52 N5 Gd3 132.8(15)
C56 N5 Gd3 110.2(13)
C54 N6 C66 115.9(19)
C54 N6 Gd3 132.0(15)
C66 N6 Gd3 112.0(13)

loop_
_geom_bond_atom_site_label_1
_geom_bond_atom_site_label_2
_geom_bond_distance
B C83 1.61(3)
B C95 1.65(3)
B C89 1.67(3)
B C101 1.71(4)
C1 C2 1.51(4)
C2 N1 1.35(3)
C2 C3 1.39(3)
C3 C4 1.36(3)
C4 N2 1.38(3)
C4 C5 1.48(3)
C6 C11 1.42(3)
C6 C7 1.43(3)
C6 N1 1.47(3)
C7 C12 1.49(3)
C7 C8 1.52(4)
C8 C9 1.42(4)
C9 C10 1.39(4)
C10 C11 1.42(3)
C11 C14 1.50(3)
C12 C13 1.52(3)
C14 C15 1.50(4)
C16 C17 1.39(3)
C16 C21 1.42(4)
C16 N2 1.44(3)
C17 C18 1.38(4)
C17 C22 1.54(4)
C18 C19 1.40(4)
C19 C20 1.38(4)
C20 C21 1.40(3)
C21 C24 1.45(4)
C22 C23 1.49(3)
C24 C25 1.42(5)
C26 C27 1.60(3)
C27 N3 1.30(3)
C27 C28 1.38(3)
C28 C29 1.46(3)
C29 N4 1.32(3)
C29 C30 1.51(4)
C31 C36 1.36(3)
C31 C32 1.39(3)
C31 N3 1.47(3)
C32 C37 1.48(4)
C32 C33 1.49(4)
C33 C34 1.39(4)
C34 C35 1.37(4)
C35 C36 1.43(4)
C36 C39 1.50(4)
C37 C38 1.53(4)
C39 C40 1.47(4)
C41 C46 1.37(3)
C41 N4 1.43(3)
C41 C42 1.41(3)
C42 C43 1.37(3)
C42 C47 1.47(4)
C43 C44 1.35(4)
C44 C45 1.45(4)
C45 C46 1.40(4)
C46 C49 1.50(4)
C47 C48 1.63(4)
C49 C50 1.55(4)
C51 C52 1.52(3)
C52 N5 1.34(3)
C52 C53 1.38(3)
C53 C54 1.46(3)
C54 N6 1.32(3)
C54 C55 1.52(3)
C56 C57 1.39(4)
C56 C61 1.41(4)
C56 N5 1.44(3)
C57 C64 1.45(4)
C57 C58 1.47(4)
C58 C59 1.24(5)
C59 C60 1.42(5)
C60 C61 1.40(4)
C61 C62 1.49(4)
C62 C63 1.50(4)
C64 C65 1.53(4)
C66 C67 1.33(3)
C66 N6 1.45(3)
C66 C71 1.45(4)
C67 C68 1.41(4)
C67 C72 1.50(3)
C68 C69 1.39(4)
C69 C70 1.34(4)
C70 C71 1.36(3)
C71 C74 1.52(4)
C72 C73 1.50(3)
C74 C75 1.50(4)
C76 C82 1.36(4)
C76 C77 1.36(5)
C76 C81 1.39(5)
C77 C78 1.42(5)
C78 C79 1.32(6)
C79 C80 1.44(5)
C80 C81 1.31(5)
C83 C84 1.34(3)
C83 C88 1.40(4)
C84 F1 1.39(3)
C84 C85 1.42(3)
C85 F2 1.31(3)
C85 C86 1.41(4)
C86 C87 1.31(4)
C86 F3 1.39(3)
C87 F4 1.34(4)
C87 C88 1.40(3)
C88 F5 1.33(3)
C89 C94 1.38(3)
C89 C90 1.42(3)
C90 C91 1.30(3)
C90 F6 1.34(3)
C91 C92 1.40(4)
C91 F7 1.42(3)
C92 C93 1.35(4)
C92 F8 1.38(3)
C93 F9 1.30(3)
C93 C94 1.39(3)
C94 F10 1.33(3)
C95 C100 1.35(3)
C95 C96 1.40(3)
C96 F11 1.36(3)
C96 C97 1.36(4)
C97 F12 1.30(3)
C97 C98 1.36(4)
C98 F13 1.36(3)
C98 C99 1.41(4)
C99 F14 1.31(3)
C99 C100 1.44(3)
C100 F15 1.37(3)
C101 C106 1.32(3)
C101 C102 1.38(3)
C102 C103 1.35(3)
C102 F16 1.36(2)
C103 F17 1.35(3)
C103 C104 1.40(4)
C104 C105 1.36(3)
C104 F18 1.36(3)
C105 F19 1.36(2)
C105 C106 1.38(3)
C106 F20 1.38(2)
Cl1 Gd1 2.712(7)
Cl1 Gd2 2.724(6)
Cl2 Gd3 2.721(6)
Cl2 Gd2 2.735(6)
Cl3 Gd3 2.685(6)
Cl3 Gd1 2.724(6)
Cl4 Gd3 2.865(6)
Cl4 Gd2 2.869(6)
Cl4 Gd1 2.919(5)
Cl5 Gd2 2.861(6)
Cl5 Gd3 2.877(6)
Cl5 Gd1 2.916(6)
Gd1 N1 2.24(2)
Gd1 N2 2.28(2)
Gd2 N4 2.26(2)
Gd2 N3 2.317(17)
Gd3 N5 2.303(17)
Gd3 N6 2.314(19)
